data_8102131
loop_
_publ_author_name
'Keller, Hans-Lothar'
'Oldag, Thorsten'
'Ewald, Bastian'

_publ_section_title
;
Crystal structure of dilead(II) 2,2'-iminodiethanolate dibromide, 
Pb~2~Br~2~(C~4~H~9~O~2~N)
;
_journal_issue 3
_journal_name_full 'Zeitschrift f\"ur Kristallographie - New Crystal Structures'
_journal_page_first 235
_journal_page_last 236
_journal_volume 222
_journal_year 2007
_chemical_compound_source 'synthesis as described'
_chemical_formula_moiety 'C4 H9 Br2 N O2 Pb2'
_chemical_formula_structural Pb2Br2(C4H9O2N)
_chemical_formula_sum 'C4 H9 Br2 N O2 Pb2'
_chemical_formula_weight 677.32
_chemical_name_systematic
;
dilead(II) 2,2'-iminodiethanolate dibromide
;
_space_group_IT_number 2
_symmetry_cell_setting triclinic
_symmetry_space_group_name_Hall '-P 1'
_symmetry_space_group_name_H-M 'P -1'
_audit_creation_date 2007-01-31T09:46:47-00:00
_audit_creation_method 'WinGX routine CIF_UPDATE'
_cell_angle_alpha 86.72(9)
_cell_angle_beta 69.71(8)
_cell_angle_gamma 81.48(9)
_cell_formula_units_Z 4
_cell_length_a 9.281(2)
_cell_length_b 9.311(2)
_cell_length_c 13.085(3)
_cell_measurement_reflns_used 20431
_cell_measurement_temperature 133(2)
_cell_measurement_theta_max 31.00
_cell_measurement_theta_min 3.81
_cell_volume 1048.9(7)
_computing_cell_refinement 'EVAL-CCD (Bruker-Nonius, 2004)'
_computing_data_collection 'HKL2000 Suite (Bruker-Nonius, 2003)'
_computing_data_reduction 'EVAL-CCD (Bruker-Nonius, 2004)'
_computing_molecular_graphics 'Diamond 2.1e (Crystal Impact GbR, 2001)'
_computing_structure_refinement 'SHELXL-97 (Sheldrick, 1997)'
_computing_structure_solution 'SHELXS-97 (Sheldrick, 1990)'
_diffrn_measured_fraction_theta_full 0.985
_diffrn_measured_fraction_theta_max 0.985
_diffrn_measurement_device_type 'Nonius KappaCCD'
_diffrn_measurement_method omega
_diffrn_radiation_monochromator graphite
_diffrn_radiation_source 'fine-focus sealed tube'
_diffrn_radiation_type MoK\a
_diffrn_radiation_wavelength 0.71073
_diffrn_radiation_wavelength_id x1
_diffrn_reflns_av_R_equivalents 0.0563
_diffrn_reflns_limit_h_max 13
_diffrn_reflns_limit_h_min -13
_diffrn_reflns_limit_k_max 13
_diffrn_reflns_limit_k_min -13
_diffrn_reflns_limit_l_max 18
_diffrn_reflns_limit_l_min -18
_diffrn_reflns_number 20431
_diffrn_reflns_theta_full 31
_diffrn_reflns_theta_max 31
_diffrn_reflns_theta_min 3.81
_exptl_absorpt_coefficient_mu 39.639
_exptl_absorpt_correction_T_max 0.1096
_exptl_absorpt_correction_T_min 0.0296
_exptl_absorpt_correction_type numerical
_exptl_absorpt_process_details none
_exptl_crystal_colour colorless
_exptl_crystal_density_diffrn 4.289
_exptl_crystal_density_method 'not measured'
_exptl_crystal_description fragment
_exptl_crystal_F_000 1160
_exptl_crystal_id 1
_exptl_crystal_size_max 0.3
_exptl_crystal_size_mid 0.2
_exptl_crystal_size_min 0.1
_refine_diff_density_max 3.403
_refine_diff_density_min -4.323
_refine_ls_extinction_coef 0.00148(9)
_refine_ls_extinction_expression Fc^*^=kFc[1+0.001xFc^2^\l^3^/sin(2\q)]^-1/4^
_refine_ls_extinction_method SHELXL
_refine_ls_goodness_of_fit_ref 1.05
_refine_ls_hydrogen_treatment mixed
_refine_ls_matrix_type full
_refine_ls_number_parameters 200
_refine_ls_number_reflns 6586
_refine_ls_number_restraints 0
_refine_ls_restrained_S_all 1.05
_refine_ls_R_factor_gt 0.0394
_refine_ls_shift/su_max 0.001
_refine_ls_structure_factor_coef Fsqd
_refine_ls_weighting_details 'calc w=1/[\s^2^(Fo^2^)+(0.0347P)^2^+8.7758P] where P=(Fo^2^+2Fc^2^)/3'
_refine_ls_weighting_scheme calc
_refine_ls_wR_factor_ref 0.0889
_reflns_number_gt 5326
_reflns_number_total 6586
_reflns_threshold_expression >2sigma(I)
_cod_data_source_file 1267-2015.cff
_cod_data_source_block Pb2Br2_C4H9O2N
_cod_original_cell_volume 1048.8(4)
_cod_original_sg_symbol_H-M P-1
_cod_database_code 8102131

loop_
_symmetry_equiv_pos_as_xyz
'x, y, z'
'-x, -y, -z'

loop_
_atom_site_label
_atom_site_type_symbol
_atom_site_fract_x
_atom_site_fract_y
_atom_site_fract_z
_atom_site_U_iso_or_equiv
_atom_site_adp_type
_atom_site_occupancy
_atom_site_symmetry_multiplicity
_atom_site_Wyckoff_symbol
_atom_site_calc_flag
_atom_site_refinement_flags
_atom_site_disorder_group
_atom_site_disorder_assembly
Pb1 Pb 0.10028(4) 0.45442(3) 0.10723(3) 0.00892(8) Uani 1 2 i d . . .
Pb2 Pb 0.31844(4) 1.15122(3) -0.51367(3) 0.00862(8) Uani 1 2 i d . . .
Pb3 Pb 0.31105(4) 0.62825(3) -0.19350(3) 0.00978(8) Uani 1 2 i d . . .
Pb4 Pb 0.09563(4) 0.82819(3) -0.44577(3) 0.00783(8) Uani 1 2 i d . . .
Br1 Br 0.33703(10) 0.91776(10) -0.32318(8) 0.01400(18) Uani 1 2 i d . . .
Br2 Br 0.23637(11) 0.49157(10) -0.37733(8) 0.01513(19) Uani 1 2 i d . . .
Br3 Br 0.26330(11) 1.30999(10) -0.69167(8) 0.01547(19) Uani 1 2 i d . . .
Br4 Br 0.33668(12) 0.71869(11) 0.00556(8) 0.0214(2) Uani 1 2 i d . . .
O1 O -0.0550(7) 0.8805(7) -0.5607(5) 0.0098(12) Uani 1 2 i d . . .
O2 O 0.1595(7) 0.4417(6) -0.0813(5) 0.0093(12) Uani 1 2 i d . . .
O3 O 0.2876(7) 0.9388(7) -0.5766(5) 0.0125(13) Uani 1 2 i d . . .
O4 O -0.0564(8) 0.2783(7) 0.1360(6) 0.0164(14) Uani 1 2 i d . . .
N1 N 0.2664(9) 0.2208(8) 0.0471(6) 0.0118(15) Uani 1 2 i d . . .
H1 H 0.3525 0.2162 0.0687 0.018 Uiso 1 2 i calc R . .
N2 N 0.2145(9) 0.6701(8) -0.6045(6) 0.0114(15) Uani 1 2 i d . . .
H2 H 0.219 0.5746 -0.5795 0.017 Uiso 1 2 i calc R . .
C1 C 0.1193(10) 0.6857(10) -0.6761(7) 0.0114(17) Uani 1 2 i d . . .
H1A H 0.0471 0.6121 -0.655 0.014 Uiso 1 2 i calc R . .
H1B H 0.1881 0.6667 -0.7524 0.014 Uiso 1 2 i calc R . .
C2 C 0.3793(10) 0.8627(10) -0.6729(7) 0.0138(18) Uani 1 2 i d . . .
H2A H 0.488 0.8819 -0.6937 0.017 Uiso 1 2 i calc R . .
H2B H 0.3408 0.8973 -0.7329 0.017 Uiso 1 2 i calc R . .
C3 C 0.2045(11) 0.2942(9) -0.1209(7) 0.0108(17) Uani 1 2 i d . . .
H3A H 0.2511 0.2956 -0.2013 0.013 Uiso 1 2 i calc R . .
H3B H 0.1112 0.2445 -0.101 0.013 Uiso 1 2 i calc R . .
C4 C 0.0076(11) 0.1341(10) 0.1038(8) 0.0151(18) Uani 1 2 i d . . .
H4A H 0.0081 0.1179 0.0296 0.018 Uiso 1 2 i calc R . .
H4B H -0.0556 0.0656 0.1543 0.018 Uiso 1 2 i calc R . .
C5 C 0.3203(11) 0.2100(10) -0.0735(7) 0.0132(18) Uani 1 2 i d . . .
H5A H 0.3373 0.1066 -0.0941 0.016 Uiso 1 2 i calc R . .
H5B H 0.4208 0.2482 -0.105 0.016 Uiso 1 2 i calc R . .
C6 C 0.0267(11) 0.8356(10) -0.6694(7) 0.0129(17) Uani 1 2 i d . . .
H6A H 0.0981 0.9064 -0.7068 0.015 Uiso 1 2 i calc R . .
H6B H -0.048 0.8351 -0.708 0.015 Uiso 1 2 i calc R . .
C7 C 0.1738(12) 0.1076(10) 0.1056(8) 0.0168(19) Uani 1 2 i d . . .
H7A H 0.1703 0.1036 0.1821 0.02 Uiso 1 2 i calc R . .
H7B H 0.225 0.0123 0.0721 0.02 Uiso 1 2 i calc R . .
C8 C 0.3735(11) 0.7015(11) -0.6562(8) 0.0168(19) Uani 1 2 i d . . .
H8A H 0.4203 0.652 -0.7275 0.02 Uiso 1 2 i calc R . .
H8B H 0.4354 0.6627 -0.61 0.02 Uiso 1 2 i calc R . .

loop_
_atom_site_aniso_label
_atom_site_aniso_U_11
_atom_site_aniso_U_22
_atom_site_aniso_U_33
_atom_site_aniso_U_23
_atom_site_aniso_U_13
_atom_site_aniso_U_12
Pb1 0.00677(15) 0.01019(16) 0.00943(15) -0.00269(11) -0.00169(12) -0.00168(11)
Pb2 0.00320(14) 0.00968(16) 0.01185(15) -0.00157(11) -0.00102(12) -0.00064(11)
Pb3 0.00367(14) 0.01200(16) 0.01153(16) -0.00175(12) 0.00000(12) -0.00028(11)
Pb4 0.00271(14) 0.01053(16) 0.00827(14) -0.00215(11) 0.00062(11) -0.00019(11)
Br1 0.0045(4) 0.0172(4) 0.0186(4) 0.0033(3) -0.0018(3) -0.0031(3)
Br2 0.0136(4) 0.0169(5) 0.0155(4) -0.0005(3) -0.0064(4) -0.0002(3)
Br3 0.0150(5) 0.0154(4) 0.0159(4) 0.0004(3) -0.0060(4) -0.0001(3)
Br4 0.0209(5) 0.0264(5) 0.0178(5) -0.0059(4) -0.0041(4) -0.0102(4)
O1 0.004(3) 0.011(3) 0.012(3) -0.003(2) 0.000(2) 0.002(2)
O2 0.009(3) 0.008(3) 0.007(3) 0.000(2) 0.001(2) 0.000(2)
O3 0.010(3) 0.009(3) 0.012(3) -0.008(2) 0.008(2) -0.004(2)
O4 0.007(3) 0.010(3) 0.029(4) -0.007(3) -0.002(3) 0.002(2)
N1 0.006(3) 0.016(4) 0.011(4) 0.003(3) 0.001(3) -0.003(3)
N2 0.008(4) 0.008(4) 0.018(4) 0.001(3) -0.005(3) 0.000(3)
C1 0.005(4) 0.015(4) 0.014(4) -0.005(3) -0.002(3) -0.001(3)
C2 0.003(4) 0.020(5) 0.015(4) -0.006(4) 0.004(3) -0.006(3)
C3 0.012(4) 0.014(4) 0.005(4) -0.003(3) -0.002(3) -0.002(3)
C4 0.013(5) 0.009(4) 0.018(5) -0.002(3) 0.002(4) 0.000(3)
C5 0.007(4) 0.016(5) 0.010(4) -0.003(3) 0.002(3) 0.003(3)
C6 0.009(4) 0.015(4) 0.010(4) -0.001(3) 0.001(3) 0.003(3)
C7 0.017(5) 0.006(4) 0.023(5) 0.003(4) -0.002(4) -0.003(4)
C8 0.006(4) 0.021(5) 0.018(5) -0.006(4) 0.002(4) 0.004(4)

loop_
_atom_type_symbol
_atom_type_description
_atom_type_scat_dispersion_real
_atom_type_scat_dispersion_imag
_atom_type_scat_source
C C 0.0033 0.0016 'International Tables Vol C Tables 4.2.6.8 and 6.1.1.4'
H H 0 0 'International Tables Vol C Tables 4.2.6.8 and 6.1.1.4'
N N 0.0061 0.0033 'International Tables Vol C Tables 4.2.6.8 and 6.1.1.4'
O O 0.0106 0.006 'International Tables Vol C Tables 4.2.6.8 and 6.1.1.4'
Br Br -0.2901 2.4595 'International Tables Vol C Tables 4.2.6.8 and 6.1.1.4'
Pb Pb -3.3944 10.1111 'International Tables Vol C Tables 4.2.6.8 and 6.1.1.4'

loop_
_geom_angle_atom_site_label_1
_geom_angle_atom_site_label_2
_geom_angle_atom_site_label_3
_geom_angle
_geom_angle_site_symmetry_1
_geom_angle_site_symmetry_3
_geom_angle_publ_flag
O4 Pb1 O2 91.0(2) . . ?
O4 Pb1 N1 71.9(2) . . ?
O2 Pb1 N1 73.0(2) . . ?
O4 Pb1 O2 69.4(2) . 2_565 ?
O2 Pb1 O2 76.8(2) . 2_565 ?
N1 Pb1 O2 129.7(2) . 2_565 ?
O4 Pb1 Br4 167.26(18) . . ?
O2 Pb1 Br4 76.43(15) . . ?
N1 Pb1 Br4 105.88(17) . . ?
O2 Pb1 Br4 104.89(13) 2_565 . ?
O4 Pb1 Br3 93.44(17) . 1_546 ?
O2 Pb1 Br3 138.43(15) . 1_546 ?
N1 Pb1 Br3 69.28(17) . 1_546 ?
O2 Pb1 Br3 142.61(13) 2_565 1_546 ?
Br4 Pb1 Br3 97.47(2) . 1_546 ?
O3 Pb2 O1 71.3(2) . 2_574 ?
O3 Pb2 Br3 91.79(17) . . ?
O1 Pb2 Br3 90.35(15) 2_574 . ?
O3 Pb2 Br1 83.85(16) . 2_674 ?
O1 Pb2 Br1 154.50(15) 2_574 2_674 ?
Br3 Pb2 Br1 84.66(3) . 2_674 ?
O3 Pb2 Br1 76.20(17) . . ?
O1 Pb2 Br1 80.91(15) 2_574 . ?
Br3 Pb2 Br1 166.89(3) . . ?
Br1 Pb2 Br1 99.02(2) 2_674 . ?
O3 Pb2 Br2 161.79(16) . 1_565 ?
O1 Pb2 Br2 90.53(15) 2_574 1_565 ?
Br3 Pb2 Br2 86.96(3) . 1_565 ?
Br1 Pb2 Br2 114.08(3) 2_674 1_565 ?
Br1 Pb2 Br2 102.78(2) . 1_565 ?
O4 Pb3 O2 71.6(2) 2_565 . ?
O4 Pb3 Br4 90.35(17) 2_565 . ?
O2 Pb3 Br4 86.35(13) . . ?
O4 Pb3 Br1 81.24(17) 2_565 . ?
O2 Pb3 Br1 152.16(14) . . ?
Br4 Pb3 Br1 100.14(3) . . ?
O4 Pb3 Br2 84.36(17) 2_565 . ?
O2 Pb3 Br2 82.18(13) . . ?
Br4 Pb3 Br2 168.39(3) . . ?
Br1 Pb3 Br2 89.28(3) . . ?
O3 Pb4 O1 87.2(2) . . ?
O3 Pb4 N2 70.8(2) . . ?
O1 Pb4 N2 72.4(2) . . ?
O3 Pb4 O1 64.8(2) . 2_574 ?
O1 Pb4 O1 80.4(2) . 2_574 ?
N2 Pb4 O1 128.5(2) . 2_574 ?
O3 Pb4 Br1 72.69(16) . . ?
O1 Pb4 Br1 152.37(15) . . ?
N2 Pb4 Br1 116.33(17) . . ?
O1 Pb4 Br1 73.96(13) 2_574 . ?
O3 Pb4 Br2 111.70(16) . . ?
O1 Pb4 Br2 126.24(15) . . ?
N2 Pb4 Br2 68.19(17) . . ?
O1 Pb4 Br2 153.33(13) 2_574 . ?
Br1 Pb4 Br2 79.78(2) . . ?
O3 Pb4 Br3 161.00(17) . 2_574 ?
O1 Pb4 Br3 73.75(15) . 2_574 ?
N2 Pb4 Br3 102.60(18) . 2_574 ?
O1 Pb4 Br3 110.76(13) 2_574 2_574 ?
Br1 Pb4 Br3 125.07(2) . 2_574 ?
Br2 Pb4 Br3 80.66(2) . 2_574 ?
Pb3 Br1 Pb2 99.34(3) . 2_674 ?
Pb3 Br1 Pb2 158.54(3) . . ?
Pb2 Br1 Pb2 80.98(2) 2_674 . ?
Pb3 Br1 Pb4 90.15(2) . . ?
Pb2 Br1 Pb4 108.18(3) 2_674 . ?
Pb2 Br1 Pb4 69.66(2) . . ?
Pb3 Br1 O3 119.53(10) . . ?
Pb2 Br1 O3 77.55(11) 2_674 . ?
Pb2 Br1 O3 39.30(10) . . ?
Pb4 Br1 O3 39.40(10) . . ?
Pb3 Br1 O4 39.16(10) . 2_565 ?
Pb2 Br1 O4 137.11(11) 2_674 2_565 ?
Pb2 Br1 O4 132.28(11) . 2_565 ?
Pb4 Br1 O4 70.81(11) . 2_565 ?
O3 Br1 O4 110.10(15) . 2_565 ?
Pb3 Br1 C2 120.61(16) . 2_674 ?
Pb2 Br1 C2 59.63(15) 2_674 2_674 ?
Pb2 Br1 C2 78.27(16) . 2_674 ?
Pb4 Br1 C2 147.39(16) . 2_674 ?
O3 Br1 C2 109.35(18) . 2_674 ?
O4 Br1 C2 139.94(19) 2_565 2_674 ?
Pb3 Br1 O3 119.38(11) . 2_674 ?
Pb2 Br1 O3 37.80(9) 2_674 2_674 ?
Pb2 Br1 O3 73.66(11) . 2_674 ?
Pb4 Br1 O3 133.80(10) . 2_674 ?
O3 Br1 O3 94.63(14) . 2_674 ?
O4 Br1 O3 153.33(15) 2_565 2_674 ?
C2 Br1 O3 22.38(17) 2_674 2_674 ?
Pb3 Br1 O1 127.88(10) . 2_574 ?
Pb2 Br1 O1 115.93(10) 2_674 2_574 ?
Pb2 Br1 O1 38.97(10) . 2_574 ?
Pb4 Br1 O1 44.26(9) . 2_574 ?
O3 Br1 O1 44.02(14) . 2_574 ?
O4 Br1 O1 93.41(14) 2_565 2_574 ?
C2 Br1 O1 110.32(19) 2_674 2_574 ?
O3 Br1 O1 111.78(14) 2_674 2_574 ?
Pb3 Br1 Br3 63.10(2) . 2_674 ?
Pb2 Br1 Br3 44.313(19) 2_674 2_674 ?
Pb2 Br1 Br3 124.12(3) . 2_674 ?
Pb4 Br1 Br3 128.98(3) . 2_674 ?
O3 Br1 Br3 116.90(11) . 2_674 ?
O4 Br1 Br3 101.39(11) 2_565 2_674 ?
C2 Br1 Br3 65.97(16) 2_674 2_674 ?
O3 Br1 Br3 56.80(10) 2_674 2_674 ?
O1 Br1 Br3 159.83(10) 2_574 2_674 ?
Pb3 Br1 Br2 45.458(18) . . ?
Pb2 Br1 Br2 91.25(3) 2_674 . ?
Pb2 Br1 Br2 113.19(3) . . ?
Pb4 Br1 Br2 50.288(18) . . ?
O3 Br1 Br2 74.09(10) . . ?
O4 Br1 Br2 54.00(11) 2_565 . ?
C2 Br1 Br2 147.62(16) 2_674 . ?
O3 Br1 Br2 128.59(10) 2_674 . ?
O1 Br1 Br2 94.44(10) 2_574 . ?
Br3 Br1 Br2 83.52(3) 2_674 . ?
Pb3 Br2 Pb4 89.64(3) . . ?
Pb3 Br2 Pb2 138.61(3) . 1_545 ?
Pb4 Br2 Pb2 130.71(3) . 1_545 ?
Pb3 Br2 O4 38.03(10) . 2_565 ?
Pb4 Br2 O4 69.24(11) . 2_565 ?
Pb2 Br2 O4 152.27(11) 1_545 2_565 ?
Pb3 Br2 O2 41.59(9) . . ?
Pb4 Br2 O2 113.60(9) . . ?
Pb2 Br2 O2 111.67(9) 1_545 . ?
O4 Br2 O2 44.41(14) 2_565 . ?
Pb3 Br2 Br1 45.264(19) . . ?
Pb4 Br2 Br1 49.927(18) . . ?
Pb2 Br2 Br1 154.24(3) 1_545 . ?
O4 Br2 Br1 51.62(11) 2_565 . ?
O2 Br2 Br1 83.99(9) . . ?
Pb2 Br3 C1 122.51(14) . 1_565 ?
Pb2 Br3 Pb1 163.56(4) . 1_564 ?
C1 Br3 Pb1 63.06(14) 1_565 1_564 ?
Pb2 Br3 Pb4 76.81(2) . 2_574 ?
C1 Br3 Pb4 98.50(15) 1_565 2_574 ?
Pb1 Br3 Pb4 87.18(2) 1_564 2_574 ?
Pb2 Br3 O3 38.00(10) . . ?
C1 Br3 O3 153.21(18) 1_565 . ?
Pb1 Br3 O3 129.98(10) 1_564 . ?
Pb4 Br3 O3 63.06(10) 2_574 . ?
Pb2 Br3 O1 39.49(9) . 2_574 ?
C1 Br3 O1 110.64(18) 1_565 2_574 ?
Pb1 Br3 O1 124.97(10) 1_564 2_574 ?
Pb4 Br3 O1 37.95(9) 2_574 2_574 ?
O3 Br3 O1 42.81(13) . 2_574 ?
Pb2 Br3 Br1 51.03(2) . 2_674 ?
C1 Br3 Br1 133.05(14) 1_565 2_674 ?
Pb1 Br3 Br1 138.90(3) 1_564 2_674 ?
Pb4 Br3 Br1 119.20(3) 2_574 2_674 ?
O3 Br3 Br1 56.73(10) . 2_674 ?
O1 Br3 Br1 87.85(10) 2_574 2_674 ?
Pb3 Br4 Pb1 80.33(2) . . ?
Pb3 Br4 O4 38.08(11) . 2_565 ?
Pb1 Br4 O4 68.74(11) . 2_565 ?
Pb3 Br4 O2 42.29(9) . . ?
Pb1 Br4 O2 38.18(9) . . ?
O4 Br4 O2 44.47(13) 2_565 . ?
C6 O1 Pb2 117.4(5) . 2_574 ?
C6 O1 Pb4 112.9(5) . . ?
Pb2 O1 Pb4 117.2(3) 2_574 . ?
C6 O1 C1 35.1(4) . . ?
Pb2 O1 C1 116.4(3) 2_574 . ?
Pb4 O1 C1 86.2(3) . . ?
C6 O1 Pb4 108.8(5) . 2_574 ?
Pb2 O1 Pb4 97.4(2) 2_574 2_574 ?
Pb4 O1 Pb4 99.6(2) . 2_574 ?
C1 O1 Pb4 138.6(3) . 2_574 ?
C6 O1 O3 147.3(5) . 2_574 ?
Pb2 O1 O3 53.02(18) 2_574 2_574 ?
Pb4 O1 O3 97.1(3) . 2_574 ?
C1 O1 O3 169.2(4) . 2_574 ?
Pb4 O1 O3 51.09(17) 2_574 2_574 ?
C6 O1 O3 81.4(5) . . ?
Pb2 O1 O3 160.6(3) 2_574 . ?
Pb4 O1 O3 45.74(15) . . ?
C1 O1 O3 75.8(3) . . ?
Pb4 O1 O3 79.44(19) 2_574 . ?
O3 O1 O3 113.8(2) 2_574 . ?
C6 O1 O1 123.2(6) . 2_574 ?
Pb2 O1 O1 115.9(3) 2_574 2_574 ?
Pb4 O1 O1 53.97(17) . 2_574 ?
C1 O1 O1 124.6(4) . 2_574 ?
Pb4 O1 O1 45.60(15) 2_574 2_574 ?
O3 O1 O1 64.8(2) 2_574 2_574 ?
O3 O1 O1 49.00(19) . 2_574 ?
C6 O1 Br1 84.1(4) . 2_574 ?
Pb2 O1 Br1 60.12(13) 2_574 2_574 ?
Pb4 O1 Br1 158.9(2) . 2_574 ?
C1 O1 Br1 114.1(3) . 2_574 ?
Pb4 O1 Br1 61.79(12) 2_574 2_574 ?
O3 O1 Br1 63.97(19) 2_574 2_574 ?
O3 O1 Br1 131.1(2) . 2_574 ?
O1 O1 Br1 106.8(3) 2_574 2_574 ?
C6 O1 Br3 133.7(5) . 2_574 ?
Pb2 O1 Br3 50.16(12) 2_574 2_574 ?
Pb4 O1 Br3 68.30(14) . 2_574 ?
C1 O1 Br3 103.6(3) . 2_574 ?
Pb4 O1 Br3 116.71(19) 2_574 2_574 ?
O3 O1 Br3 68.51(19) 2_574 2_574 ?
O3 O1 Br3 114.0(2) . 2_574 ?
O1 O1 Br3 95.8(2) 2_574 2_574 ?
Br1 O1 Br3 109.68(15) 2_574 2_574 ?
C3 O2 Pb1 112.5(5) . . ?
C3 O2 C5 35.2(4) . . ?
Pb1 O2 C5 86.7(3) . . ?
C3 O2 Pb3 116.8(5) . . ?
Pb1 O2 Pb3 116.5(2) . . ?
C5 O2 Pb3 113.0(3) . . ?
C3 O2 Pb1 109.1(5) . 2_565 ?
Pb1 O2 Pb1 103.2(2) . 2_565 ?
C5 O2 Pb1 141.2(3) . 2_565 ?
Pb3 O2 Pb1 96.11(19) . 2_565 ?
C3 O2 O4 142.8(5) . 2_565 ?
Pb1 O2 O4 103.1(2) . 2_565 ?
C5 O2 O4 163.4(4) . 2_565 ?
Pb3 O2 O4 50.62(17) . 2_565 ?
Pb1 O2 O4 50.08(17) 2_565 2_565 ?
C3 O2 O2 124.6(5) . 2_565 ?
Pb1 O2 O2 55.25(18) . 2_565 ?
C5 O2 O2 127.9(4) . 2_565 ?
Pb3 O2 O2 115.5(3) . 2_565 ?
Pb1 O2 O2 47.95(17) 2_565 2_565 ?
O4 O2 O2 68.4(3) 2_565 2_565 ?
C3 O2 O4 81.7(4) . . ?
Pb1 O2 O4 43.77(15) . . ?
C5 O2 O4 76.2(3) . . ?
Pb3 O2 O4 159.3(3) . . ?
Pb1 O2 O4 85.3(2) 2_565 . ?
O4 O2 O4 120.1(2) 2_565 . ?
O2 O2 O4 51.7(2) 2_565 . ?
C3 O2 Br4 137.4(5) . . ?
Pb1 O2 Br4 65.39(14) . . ?
C5 O2 Br4 105.6(3) . . ?
Pb3 O2 Br4 51.35(11) . . ?
Pb1 O2 Br4 112.67(18) 2_565 . ?
O4 O2 Br4 67.69(18) 2_565 . ?
O2 O2 Br4 90.4(2) 2_565 . ?
O4 O2 Br4 109.12(19) . . ?
C3 O2 Br2 77.6(4) . . ?
Pb1 O2 Br2 170.0(2) . . ?
C5 O2 Br2 102.4(3) . . ?
Pb3 O2 Br2 56.23(11) . . ?
Pb1 O2 Br2 72.31(13) 2_565 . ?
O4 O2 Br2 67.01(18) 2_565 . ?
O2 O2 Br2 119.6(3) 2_565 . ?
O4 O2 Br2 142.2(2) . . ?
Br4 O2 Br2 107.57(15) . . ?
C2 O3 Pb2 129.2(5) . . ?
C2 O3 Pb4 119.2(5) . . ?
Pb2 O3 Pb4 111.0(2) . . ?
C2 O3 C8 36.1(5) . . ?
Pb2 O3 C8 155.0(4) . . ?
Pb4 O3 C8 84.9(3) . . ?
C2 O3 O1 159.6(6) . 2_574 ?
Pb2 O3 O1 55.67(18) . 2_574 ?
Pb4 O3 O1 64.1(2) . 2_574 ?
C8 O3 O1 147.2(4) . 2_574 ?
C2 O3 O1 100.5(5) . . ?
Pb2 O3 O1 119.7(3) . . ?
Pb4 O3 O1 47.01(16) . . ?
C8 O3 O1 85.3(3) . . ?
O1 O3 O1 66.2(2) 2_574 . ?
C2 O3 Br1 128.4(5) . . ?
Pb2 O3 Br1 64.50(15) . . ?
Pb4 O3 Br1 67.90(15) . . ?
C8 O3 Br1 107.2(3) . . ?
O1 O3 Br1 72.01(19) 2_574 . ?
O1 O3 Br1 112.5(2) . . ?
C2 O3 Br1 73.0(4) . 2_674 ?
Pb2 O3 Br1 58.36(13) . 2_674 ?
Pb4 O3 Br1 152.7(3) . 2_674 ?
C8 O3 Br1 98.6(3) . 2_674 ?
O1 O3 Br1 113.8(2) 2_574 2_674 ?
O1 O3 Br1 159.8(2) . 2_674 ?
Br1 O3 Br1 85.37(14) . 2_674 ?
C2 O3 Br3 99.0(5) . . ?
Pb2 O3 Br3 50.21(12) . . ?
Pb4 O3 Br3 128.9(2) . . ?
C8 O3 Br3 133.5(3) . . ?
O1 O3 Br3 68.68(19) 2_574 . ?
O1 O3 Br3 96.5(2) . . ?
Br1 O3 Br3 114.53(16) . . ?
Br1 O3 Br3 66.47(10) 2_674 . ?
C4 O4 Pb3 126.9(5) . 2_565 ?
C4 O4 Pb1 120.4(5) . . ?
Pb3 O4 Pb1 112.0(3) 2_565 . ?
C4 O4 C7 37.4(5) . . ?
Pb3 O4 C7 160.2(4) 2_565 . ?
Pb1 O4 C7 86.4(3) . . ?
C4 O4 O2 149.0(6) . 2_565 ?
Pb3 O4 O2 57.76(19) 2_565 2_565 ?
Pb1 O4 O2 60.53(19) . 2_565 ?
C7 O4 O2 141.9(4) . 2_565 ?
C4 O4 O2 97.6(5) . . ?
Pb3 O4 O2 114.1(3) 2_565 . ?
Pb1 O4 O2 45.20(16) . . ?
C7 O4 O2 83.8(3) . . ?
O2 O4 O2 59.9(2) 2_565 . ?
C4 O4 Br1 78.8(5) . 2_565 ?
Pb3 O4 Br1 59.60(15) 2_565 2_565 ?
Pb1 O4 Br1 148.3(3) . 2_565 ?
C7 O4 Br1 100.9(3) . 2_565 ?
O2 O4 Br1 117.1(2) 2_565 2_565 ?
O2 O4 Br1 165.2(2) . 2_565 ?
C4 O4 Br2 142.1(6) . 2_565 ?
Pb3 O4 Br2 57.61(14) 2_565 2_565 ?
Pb1 O4 Br2 76.06(17) . 2_565 ?
C7 O4 Br2 124.2(3) . 2_565 ?
O2 O4 Br2 68.58(18) 2_565 2_565 ?
O2 O4 Br2 114.7(2) . 2_565 ?
Br1 O4 Br2 74.38(14) 2_565 2_565 ?
C4 O4 Br4 91.6(5) . 2_565 ?
Pb3 O4 Br4 51.57(13) 2_565 2_565 ?
Pb1 O4 Br4 121.9(2) . 2_565 ?
C7 O4 Br4 125.3(3) . 2_565 ?
O2 O4 Br4 67.83(18) 2_565 2_565 ?
O2 O4 Br4 87.03(19) . 2_565 ?
Br1 O4 Br4 78.77(13) 2_565 2_565 ?
Br2 O4 Br4 108.52(17) 2_565 2_565 ?
C7 N1 C5 114.5(7) . . ?
C7 N1 Pb1 106.0(5) . . ?
C5 N1 Pb1 110.2(5) . . ?
C7 N1 H1 108.7 . . ?
C5 N1 H1 108.7 . . ?
Pb1 N1 H1 108.7 . . ?
C8 N2 C1 115.4(7) . . ?
C8 N2 Pb4 106.7(5) . . ?
C1 N2 Pb4 111.2(5) . . ?
C8 N2 H2 107.7 . . ?
C1 N2 H2 107.7 . . ?
Pb4 N2 H2 107.7 . . ?
N2 C1 C6 112.4(7) . . ?
N2 C1 O1 89.7(5) . . ?
C6 C1 O1 32.5(4) . . ?
N2 C1 C8 32.0(4) . . ?
C6 C1 C8 110.4(6) . . ?
O1 C1 C8 103.6(4) . . ?
N2 C1 Br3 76.8(4) . 1_545 ?
C6 C1 Br3 168.0(6) . 1_545 ?
O1 C1 Br3 145.6(4) . 1_545 ?
C8 C1 Br3 81.6(3) . 1_545 ?
N2 C1 H1A 109.1 . . ?
C6 C1 H1A 109.1 . . ?
O1 C1 H1A 97 . . ?
C8 C1 H1A 133.8 . . ?
Br3 C1 H1A 59.5 1_545 . ?
N2 C1 H1B 109.1 . . ?
C6 C1 H1B 109.1 . . ?
O1 C1 H1B 140.9 . . ?
C8 C1 H1B 80.6 . . ?
Br3 C1 H1B 73.4 1_545 . ?
H1A C1 H1B 107.9 . . ?
O3 C2 C8 110.4(7) . . ?
O3 C2 Br1 84.6(4) . 2_674 ?
C8 C2 Br1 132.1(6) . 2_674 ?
O3 C2 H2A 109.6 . . ?
C8 C2 H2A 109.6 . . ?
Br1 C2 H2A 27.8 2_674 . ?
O3 C2 H2B 109.6 . . ?
C8 C2 H2B 109.6 . . ?
Br1 C2 H2B 107 2_674 . ?
H2A C2 H2B 108.1 . . ?
O2 C3 C5 111.5(7) . . ?
O2 C3 H3A 109.3 . . ?
C5 C3 H3A 109.3 . . ?
O2 C3 H3B 109.3 . . ?
C5 C3 H3B 109.3 . . ?
H3A C3 H3B 108 . . ?
O4 C4 C7 108.7(7) . . ?
O4 C4 H4A 110 . . ?
C7 C4 H4A 110 . . ?
O4 C4 H4B 110 . . ?
C7 C4 H4B 110 . . ?
H4A C4 H4B 108.3 . . ?
N1 C5 C3 112.1(7) . . ?
N1 C5 O2 89.8(5) . . ?
C3 C5 O2 33.2(4) . . ?
N1 C5 C7 32.5(4) . . ?
C3 C5 C7 108.3(6) . . ?
O2 C5 C7 102.9(4) . . ?
N1 C5 H5A 109.2 . . ?
C3 C5 H5A 109.2 . . ?
O2 C5 H5A 142 . . ?
C7 C5 H5A 81 . . ?
N1 C5 H5B 109.2 . . ?
C3 C5 H5B 109.2 . . ?
O2 C5 H5B 95.6 . . ?
C7 C5 H5B 135.5 . . ?
H5A C5 H5B 107.9 . . ?
O1 C6 C1 112.4(7) . . ?
O1 C6 H6A 109.1 . . ?
C1 C6 H6A 109.1 . . ?
O1 C6 H6B 109.1 . . ?
C1 C6 H6B 109.1 . . ?
H6A C6 H6B 107.9 . . ?
N1 C7 C4 112.7(8) . . ?
N1 C7 O4 89.3(5) . . ?
C4 C7 O4 33.9(4) . . ?
N1 C7 C5 33.0(4) . . ?
C4 C7 C5 101.7(6) . . ?
O4 C7 C5 95.5(4) . . ?
N1 C7 H7A 109.1 . . ?
C4 C7 H7A 109.1 . . ?
O4 C7 H7A 95.9 . . ?
C5 C7 H7A 139.9 . . ?
N1 C7 H7B 109.1 . . ?
C4 C7 H7B 109.1 . . ?
O4 C7 H7B 142.4 . . ?
C5 C7 H7B 84.9 . . ?
H7A C7 H7B 107.8 . . ?
N2 C8 C2 111.5(7) . . ?
N2 C8 O3 87.8(5) . . ?
C2 C8 O3 33.5(4) . . ?
N2 C8 C1 32.6(4) . . ?
C2 C8 C1 100.2(6) . . ?
O3 C8 C1 92.8(4) . . ?
N2 C8 H8A 109.3 . . ?
C2 C8 H8A 109.3 . . ?
O3 C8 H8A 141.8 . . ?
C1 C8 H8A 85.9 . . ?
N2 C8 H8B 109.3 . . ?
C2 C8 H8B 109.3 . . ?
O3 C8 H8B 97.2 . . ?
C1 C8 H8B 140.2 . . ?
H8A C8 H8B 108 . . ?

loop_
_geom_bond_atom_site_label_1
_geom_bond_atom_site_label_2
_geom_bond_distance
_geom_bond_site_symmetry_2
_geom_bond_publ_flag
Pb1 O4 2.281(6) . ?
Pb1 O2 2.339(6) . ?
Pb1 N1 2.468(8) . ?
Pb1 O2 2.589(6) 2_565 ?
Pb1 Br4 3.4408(11) . ?
Pb1 Br3 3.5743(10) 1_546 ?
Pb2 O3 2.278(6) . ?
Pb2 O1 2.354(6) 2_574 ?
Pb2 Br3 2.8426(10) . ?
Pb2 Br1 3.1636(10) 2_674 ?
Pb2 Br1 3.2458(10) . ?
Pb2 Br2 3.5769(10) 1_565 ?
Pb3 O4 2.267(7) 2_565 ?
Pb3 O2 2.481(6) . ?
Pb3 Br4 2.8793(10) . ?
Pb3 Br1 3.0966(10) . ?
Pb3 Br2 3.1069(10) . ?
Pb4 O3 2.322(6) . ?
Pb4 O1 2.372(6) . ?
Pb4 N2 2.445(8) . ?
Pb4 O1 2.684(6) 2_574 ?
Pb4 Br1 3.3892(10) . ?
Pb4 Br2 3.4071(10) . ?
Pb4 Br3 3.5829(11) 2_574 ?
Br1 Pb2 3.1636(10) 2_674 ?
Br1 O3 3.492(7) . ?
Br1 O4 3.548(7) 2_565 ?
Br1 C2 3.550(9) 2_674 ?
Br1 O3 3.695(6) 2_674 ?
Br1 O1 3.696(6) 2_574 ?
Br1 Br3 4.0516(13) 2_674 ?
Br1 Br2 4.3589(13) . ?
Br2 Pb2 3.5768(10) 1_545 ?
Br2 O4 3.662(7) 2_565 ?
Br2 O2 3.703(6) . ?
Br3 C1 3.545(9) 1_565 ?
Br3 Pb1 3.5743(10) 1_564 ?
Br3 Pb4 3.5829(11) 2_574 ?
Br3 O3 3.698(6) . ?
Br3 O1 3.702(6) 2_574 ?
Br3 Br1 4.0516(13) 2_674 ?
Br4 O4 3.676(7) 2_565 ?
Br4 O2 3.679(6) . ?
O1 C6 1.415(10) . ?
O1 Pb2 2.354(6) 2_574 ?
O1 C1 2.437(11) . ?
O1 Pb4 2.684(6) 2_574 ?
O1 O3 2.701(9) 2_574 ?
O1 O3 3.238(9) . ?
O1 O1 3.273(12) 2_574 ?
O1 Br1 3.696(6) 2_574 ?
O1 Br3 3.702(6) 2_574 ?
O2 C3 1.446(10) . ?
O2 C5 2.453(11) . ?
O2 Pb1 2.589(6) 2_565 ?
O2 O4 2.783(9) 2_565 ?
O2 O2 3.067(12) 2_565 ?
O2 O4 3.296(9) . ?
O3 C2 1.413(10) . ?
O3 C8 2.402(11) . ?
O3 O1 2.701(9) 2_574 ?
O3 Br1 3.695(6) 2_674 ?
O4 C4 1.410(11) . ?
O4 Pb3 2.267(7) 2_565 ?
O4 C7 2.393(12) . ?
O4 O2 2.783(9) 2_565 ?
O4 Br1 3.548(7) 2_565 ?
O4 Br2 3.662(7) 2_565 ?
O4 Br4 3.676(7) 2_565 ?
N1 C7 1.467(11) . ?
N1 C5 1.485(11) . ?
N1 H1 0.93 . ?
N2 C8 1.461(12) . ?
N2 C1 1.482(11) . ?
N2 H2 0.93 . ?
C1 C6 1.517(12) . ?
C1 C8 2.488(13) . ?
C1 Br3 3.545(9) 1_545 ?
C1 H1A 0.99 . ?
C1 H1B 0.99 . ?
C2 C8 1.510(13) . ?
C2 Br1 3.550(9) 2_674 ?
C2 H2A 0.99 . ?
C2 H2B 0.99 . ?
C3 C5 1.521(12) . ?
C3 H3A 0.99 . ?
C3 H3B 0.99 . ?
C4 C7 1.534(14) . ?
C4 H4A 0.99 . ?
C4 H4B 0.99 . ?
C5 C7 2.483(13) . ?
C5 H5A 0.99 . ?
C5 H5B 0.99 . ?
C6 H6A 0.99 . ?
C6 H6B 0.99 . ?
C7 H7A 0.99 . ?
C7 H7B 0.99 . ?
C8 H8A 0.99 . ?
C8 H8B 0.99 . ?
